data_2200311
loop_
_publ_author_name
'Krishnakumar, R. V.'
'Subha Nandhini, M.'
'Natarajan, S.'

_publ_section_title
;
 Trichloro(sarcosinio)zinc(II) monohydrate
;
_journal_issue 5
_journal_name_full 'Acta Crystallographica Section E'
_journal_page_first m192
_journal_page_last m194
_journal_paper_doi 10.1107/S160053680100592X
_journal_volume 57
_journal_year 2001
_chemical_formula_iupac '[Zn Cl3 (C3 H8 N O2)], H2 O1'
_chemical_formula_moiety 'C3 H8 Cl3 N1 O2 Zn, H2 O1'
_chemical_formula_sum 'C3 H10 Cl3 N O3 Zn'
_chemical_formula_weight 279.84
_chemical_name_common
;
 Trichloro(sarcosinium) zinc(II) monohydrate
;
_chemical_name_systematic
;
 Trichloro(sarcosinium) zinc(II) monohydrate
;
_space_group_IT_number 4
_symmetry_cell_setting monoclinic
_symmetry_space_group_name_Hall 'P 2yb'
_symmetry_space_group_name_H-M 'P 1 21 1'
_audit_creation_method SHELXL-97
_cell_angle_alpha 90.00
_cell_angle_beta 92.62(2)
_cell_angle_gamma 90.00
_cell_formula_units_Z 2
_cell_length_a 6.6181(12)
_cell_length_b 7.4989(11)
_cell_length_c 9.900(4)
_cell_measurement_reflns_used 1017
_cell_measurement_temperature 293(2)
_cell_measurement_theta_max 15
_cell_measurement_theta_min 6
_cell_volume 490.8(2)
_computing_cell_refinement 'CAD-4 Software'
_computing_data_collection 'CAD-4 Software (Enraf-Nonius, 1989)'
_computing_data_reduction 'CAD-4 Software'
_computing_molecular_graphics 'PLATON (Spek, 1999)'
_computing_publication_material SHELXL97
_computing_structure_refinement 'SHELXL97 (Sheldrick, 1997)'
_computing_structure_solution 'SHELXS97 (Sheldrick, 1990)'
_diffrn_ambient_temperature 293(2)
_diffrn_measurement_device_type 'Enraf-Nonius sealed tube'
_diffrn_measurement_method \w-2\q
_diffrn_radiation_monochromator graphite
_diffrn_radiation_source 'fine-focus sealed tube'
_diffrn_radiation_type MoK\a
_diffrn_radiation_wavelength .71073
_diffrn_reflns_av_R_equivalents .0080
_diffrn_reflns_av_sigmaI/netI .0133
_diffrn_reflns_limit_h_max 7
_diffrn_reflns_limit_h_min 0
_diffrn_reflns_limit_k_max 8
_diffrn_reflns_limit_k_min 0
_diffrn_reflns_limit_l_max 11
_diffrn_reflns_limit_l_min -11
_diffrn_reflns_number 1017
_diffrn_reflns_theta_max 24.97
_diffrn_reflns_theta_min 2.06
_diffrn_standards_decay_% .1
_diffrn_standards_interval_count 200
_diffrn_standards_number 2
_exptl_absorpt_coefficient_mu 3.281
_exptl_absorpt_correction_T_max .993
_exptl_absorpt_correction_T_min .812
_exptl_absorpt_correction_type psi-scan
_exptl_absorpt_process_details '(North et al., 1968)'
_exptl_crystal_colour colourless
_exptl_crystal_density_diffrn 1.894
_exptl_crystal_density_meas 1.90(3)
_exptl_crystal_density_method 'floatation in a mixture of carbon tetrachloride and bromoform'
_exptl_crystal_description plates
_exptl_crystal_F_000 280
_exptl_crystal_size_max .38
_exptl_crystal_size_mid .24
_exptl_crystal_size_min .12
_refine_diff_density_max .302
_refine_diff_density_min -.237
_refine_ls_abs_structure_details 'Flack (1983)'
_refine_ls_abs_structure_Flack .010(18)
_refine_ls_extinction_coef .051(4)
_refine_ls_extinction_method SHELXL
_refine_ls_goodness_of_fit_ref 1.275
_refine_ls_hydrogen_treatment mixed
_refine_ls_matrix_type full
_refine_ls_number_parameters 101
_refine_ls_number_reflns 933
_refine_ls_number_restraints 1
_refine_ls_restrained_S_all 1.274
_refine_ls_R_factor_all .0179
_refine_ls_R_factor_gt .0173
_refine_ls_shift/su_max <0.001
_refine_ls_shift/su_mean .000
_refine_ls_structure_factor_coef Fsqd
_refine_ls_weighting_details 'calc w = 1/[\s^2^(Fo^2^)+(0.0239P)^2^+0.1562P] where P = (Fo^2^+2Fc^2^)/3'
_refine_ls_weighting_scheme calc
_refine_ls_wR_factor_ref .0527
_reflns_number_gt 913
_reflns_number_total 933
_reflns_threshold_expression I>2\s(I)
_cod_data_source_file na6068.cif
_cod_data_source_block I
_cod_original_sg_symbol_H-M 'P 21'
_cod_database_code 2200311
_cod_database_fobs_code 2200311

loop_
_symmetry_equiv_pos_as_xyz
'x, y, z'
'-x, y+1/2, -z'

loop_
_atom_site_label
_atom_site_fract_x
_atom_site_fract_y
_atom_site_fract_z
_atom_site_U_iso_or_equiv
_atom_site_adp_type
_atom_site_calc_flag
_atom_site_refinement_flags
_atom_site_occupancy
_atom_site_disorder_assembly
_atom_site_disorder_group
_atom_site_type_symbol
Zn1 .67915(6) .40483(7) .26537(4) .02369(18) Uani d . 1 . . Zn
Cl1 .86420(18) .66062(16) .26939(12) .0336(3) Uani d . 1 . . Cl
Cl2 .37724(17) .45863(16) .15902(13) .0368(3) Uani d . 1 . . Cl
Cl3 .64383(18) .30575(18) .47779(12) .0374(3) Uani d . 1 . . Cl
O1 .8288(5) .2418(4) .1452(3) .0281(7) Uani d . 1 . . O
O2 1.0144(5) .1081(5) .3096(3) .0294(7) Uani d . 1 . . O
H1 1.1007 .1815 .3336 .044 Uiso calc R 1 . . H
N1 1.2102(5) -.1049(7) .1347(4) .0318(8) Uani d . 1 . . N
H1A 1.2284 -.1872 .0703 .038 Uiso calc R 1 . . H
H1B 1.1574 -.1611 .2053 .038 Uiso calc R 1 . . H
C1 .9639(6) .1327(6) .1911(4) .0213(9) Uani d . 1 . . C
C2 1.0611(7) .0262(7) .0814(5) .0318(11) Uani d . 1 . . C
H2A .9562 -.0360 .0284 .038 Uiso calc R 1 . . H
H2B 1.1275 .1076 .0216 .038 Uiso calc R 1 . . H
C3 1.4107(7) -.0335(7) .1794(6) .0383(12) Uani d . 1 . . C
H3A 1.4655 .0341 .1072 .057 Uiso calc R 1 . . H
H3B 1.5001 -.1304 .2032 .057 Uiso calc R 1 . . H
H3C 1.3966 .0423 .2565 .057 Uiso calc R 1 . . H
O1W .1661(4) .4117(6) .4685(3) .0297(6) Uani d . 1 . . O
H1W .0981 .3789 .5349 .036 Uiso d . 1 . . H
H2W .2062 .5186 .4851 .036 Uiso d . 1 . . H

loop_
_atom_site_aniso_label
_atom_site_aniso_U_11
_atom_site_aniso_U_22
_atom_site_aniso_U_33
_atom_site_aniso_U_12
_atom_site_aniso_U_13
_atom_site_aniso_U_23
Zn1 .0218(3) .0221(3) .0272(3) .0014(2) .00139(16) .0002(2)
Cl1 .0324(6) .0266(6) .0423(6) -.0071(5) .0061(5) -.0030(5)
Cl2 .0278(6) .0390(8) .0426(6) .0047(4) -.0079(5) .0031(5)
Cl3 .0374(6) .0450(8) .0305(6) .0116(6) .0085(5) .0086(5)
O1 .0320(17) .0245(16) .0280(16) .0076(14) .0032(13) .0010(14)
O2 .0337(18) .0299(17) .0250(17) .0040(14) .0031(13) -.0014(14)
N1 .0332(19) .0196(18) .043(2) .003(2) .0091(15) -.002(2)
C1 .022(2) .018(2) .025(2) -.0030(17) .0043(16) -.0023(17)
C2 .035(2) .032(3) .028(2) .010(2) .0010(19) -.007(2)
C3 .028(2) .041(3) .046(3) .002(2) .005(2) -.002(2)
O1W .0319(15) .0305(15) .0268(14) -.0015(18) .0032(11) -.0016(18)

loop_
_atom_type_symbol
_atom_type_description
_atom_type_scat_dispersion_real
_atom_type_scat_dispersion_imag
_atom_type_scat_source
Zn Zn .2839 1.4301 'International Tables Vol C Tables 4.2.6.8 and 6.1.1.4'
Cl Cl .1484 .1585 'International Tables Vol C Tables 4.2.6.8 and 6.1.1.4'
C C .0033 .0016 'International Tables Vol C Tables 4.2.6.8 and 6.1.1.4'
H H .0000 .0000 'International Tables Vol C Tables 4.2.6.8 and 6.1.1.4'
N N .0061 .0033 'International Tables Vol C Tables 4.2.6.8 and 6.1.1.4'
O O .0106 .0060 'International Tables Vol C Tables 4.2.6.8 and 6.1.1.4'

loop_
_geom_angle_atom_site_label_1
_geom_angle_atom_site_label_2
_geom_angle_atom_site_label_3
_geom_angle
_geom_angle_publ_flag
O1 Zn1 Cl2 106.53(10) yes
O1 Zn1 Cl3 115.41(10) yes
Cl2 Zn1 Cl3 111.58(5) yes
O1 Zn1 Cl1 104.18(10) yes
Cl2 Zn1 Cl1 108.82(5) yes
Cl3 Zn1 Cl1 109.91(5) yes
C1 O1 Zn1 122.5(3) ?
C1 O2 H1 109.5 ?
C2 N1 C3 116.3(4) yes
C2 N1 H1A 108.2 ?
C3 N1 H1A 108.2 ?
C2 N1 H1B 108.2 ?
C3 N1 H1B 108.2 ?
H1A N1 H1B 107.4 ?
O2 C1 O1 126.5(4) yes
O2 C1 C2 120.2(4) yes
O1 C1 C2 113.3(4) yes
N1 C2 C1 113.2(4) yes
N1 C2 H2A 108.9 ?
C1 C2 H2A 108.9 ?
N1 C2 H2B 108.9 ?
C1 C2 H2B 108.9 ?
H2A C2 H2B 107.7 ?
N1 C3 H3A 109.5 ?
N1 C3 H3B 109.5 ?
H3A C3 H3B 109.5 ?
N1 C3 H3C 109.5 ?
H3A C3 H3C 109.5 ?
H3B C3 H3C 109.5 ?
H1W O1W H2W 107.0(3) ?

loop_
_geom_bond_atom_site_label_1
_geom_bond_atom_site_label_2
_geom_bond_site_symmetry_2
_geom_bond_distance
_geom_bond_publ_flag
Zn1 O1 . 1.999(3) ?
Zn1 Cl2 . 2.2519(13) ?
Zn1 Cl3 . 2.2525(14) ?
Zn1 Cl1 . 2.2751(13) ?
O1 C1 . 1.280(5) ?
O2 C1 . 1.219(5) ?
O2 H1 . .8200 ?
N1 C2 . 1.473(6) ?
N1 C3 . 1.480(6) ?
N1 H1A . .9000 ?
N1 H1B . .9000 ?
C1 C2 . 1.515(6) ?
C2 H2A . .9700 ?
C2 H2B . .9700 ?
C3 H3A . .9600 ?
C3 H3B . .9600 ?
C3 H3C . .9600 ?
O1W H1W . .850(3) ?
O1W H2W . .857(4) ?

loop_
_geom_hbond_atom_site_label_D
_geom_hbond_atom_site_label_H
_geom_hbond_atom_site_label_A
_geom_hbond_site_symmetry_A
_geom_hbond_distance_DH
_geom_hbond_distance_HA
_geom_hbond_distance_DA
_geom_hbond_angle_DHA
O2 H1 O1W 1_655 .82 2.21 2.919(5) 144
N1 H1A O1 2_745 .90 2.21 3.001(5) 146
N1 H1B O2 . .90 2.48 2.726(5) 96
N1 H1B Cl1 1_545 .90 2.46 3.224(4) 142
O1W H1W O2 2_656 .85 2.45 2.943(5) 118
O1W H1W Cl1 2_646 .85 2.54 3.220(4) 138
O1W H2W Cl3 2_656 .86 2.39 3.246(4) 173
C2 H2A Cl2 2_645 .97 2.82 3.702(5) 152

loop_
_geom_torsion_atom_site_label_1
_geom_torsion_atom_site_label_2
_geom_torsion_atom_site_label_3
_geom_torsion_atom_site_label_4
_geom_torsion
_geom_torsion_publ_flag
Cl2 Zn1 O1 C1 -152.6(3) ?
Cl3 Zn1 O1 C1 -28.2(3) ?
Cl1 Zn1 O1 C1 92.4(3) ?
Zn1 O1 C1 O2 2.7(6) ?
Zn1 O1 C1 C2 -178.5(3) ?
C3 N1 C2 C1 -77.7(5) yes
O2 C1 C2 N1 1.4(6) yes
O1 C1 C2 N1 -177.5(4) yes
